data_6000430
loop_
_publ_author_name
'Graulich, J.'
'Drueke, S.'
'Babel, D.'

_publ_section_title
;
 X-ray structural studies of the polymorphic elpasolites K2LiAlF6 and
 Rb2LiGaF6
;
_journal_name_full 'Zeitschrift Fur Anorganische Und Allgemeine Chemie'
_journal_page_first 1460
_journal_page_last 1464
_journal_paper_doi 10.1002/(SICI)1521-3749(199809)624:9<1460::AID-ZAAC1460>3.0.CO;2-P
_journal_volume 624
_journal_year 1998
_space_group_name_H-M_alt unknown
_cell_angle_alpha 90.000
_cell_angle_beta 90.000
_cell_angle_gamma 90.000
_cell_length_a 8.2080
_cell_length_b 8.2080
_cell_length_c 8.2080
_cell_volume 552.98
_cod_database_code 6000430

loop_
_atom_site_label
_atom_site_fract_x
_atom_site_fract_y
_atom_site_fract_z
? ? ? ?
